data_4028020
loop_
_publ_author_name
'Pavle Mocilac'
'John F. Gallagher'

_publ_contact_author_address
;
School of Chemical Sciences,
Dublin City University, Dublin 9, Ireland
;
_publ_contact_author_email john.gallagher@dcu.ie
_publ_contact_author_fax '353 1 7005503'
_publ_contact_author_name
;
Dr. John F. Gallagher
;
_publ_contact_author_phone '353 1 7005114'
_publ_section_title
;
 Trezimides and Tennimides: New Imide-Based Macrocycles
;
_journal_name_full 'Journal of Organic Chemistry'
_journal_page_first 2355
_journal_page_last 2361
_journal_paper_doi 10.1021/jo302448h
_journal_volume 78
_journal_year 2013
_chemical_formula_moiety '2(C48 H28 N12 O8), C3 H5 Cl7'
_chemical_formula_sum 'C99 H61 Cl7 N24 O16'
_chemical_formula_weight 2090.87
_chemical_name_common (26IO)4_OC
_chemical_name_systematic ' ? '
_space_group_IT_number 114
_symmetry_cell_setting tetragonal
_symmetry_space_group_name_Hall 'P -4 2n'
_symmetry_space_group_name_H-M 'P -4 21 c'
_atom_sites_solution_hydrogens geom
_atom_sites_solution_primary direct
_atom_sites_solution_secondary difmap
_audit_creation_method SHELXL-97
_cell_angle_alpha 90.00
_cell_angle_beta 90.00
_cell_angle_gamma 90.00
_cell_formula_units_Z 4
_cell_length_a 22.7814(1)
_cell_length_b 22.7814(1)
_cell_length_c 19.0308(1)
_cell_measurement_reflns_used 25938
_cell_measurement_temperature 294(2)
_cell_measurement_theta_max 63.19
_cell_measurement_theta_min 2.74
_cell_volume 9876.84(8)
_computing_cell_refinement
;
CrysAlisPro, Agilent Technologies,
Version 1.171.34.49 (release 20-01-2011 CrysAlis171 .NET)
(compiled Jan 20 2011,15:58:25)
;
_computing_data_collection
;
CrysAlisPro, Agilent Technologies,
Version 1.171.34.49 (release 20-01-2011 CrysAlis171 .NET)
(compiled Jan 20 2011,15:58:25)
;
_computing_data_reduction
;
CrysAlisPro, Agilent Technologies,
Version 1.171.34.49 (release 20-01-2011 CrysAlis171 .NET)
(compiled Jan 20 2011,15:58:25)
;
_computing_molecular_graphics 'PLATON (Spek, 2009)'
_computing_publication_material SHELXL97
_computing_structure_refinement 'SHELXL97 (Sheldrick, 2008) and SORTX (McArdle, 1995)'
_computing_structure_solution 'SHELXS97 (Sheldrick, 2008)'
_diffrn_ambient_temperature 294(2)
_diffrn_measured_fraction_theta_full 0.998
_diffrn_measured_fraction_theta_max 0.998
_diffrn_measurement_device 'Sapphire3, Gemini Ultra'
_diffrn_measurement_method '\w scans'
_diffrn_radiation_monochromator graphite
_diffrn_radiation_source 'fine-focus sealed tube'
_diffrn_radiation_type CuK\a
_diffrn_radiation_wavelength 1.54184
_diffrn_reflns_av_R_equivalents 0.0301
_diffrn_reflns_av_sigmaI/netI 0.0141
_diffrn_reflns_limit_h_max 26
_diffrn_reflns_limit_h_min -26
_diffrn_reflns_limit_k_max 25
_diffrn_reflns_limit_k_min -26
_diffrn_reflns_limit_l_max 14
_diffrn_reflns_limit_l_min -21
_diffrn_reflns_number 65749
_diffrn_reflns_theta_full 63.29
_diffrn_reflns_theta_max 63.29
_diffrn_reflns_theta_min 2.74
_diffrn_standards_decay_% 1
_diffrn_standards_interval_time 60
_diffrn_standards_number 65749
_exptl_absorpt_coefficient_mu 2.496
_exptl_absorpt_correction_T_max 0.7884
_exptl_absorpt_correction_T_min 0.5975
_exptl_absorpt_correction_type analytical
_exptl_absorpt_process_details '(ABSFAC, Clark and Reid, 1998)'
_exptl_crystal_colour Colourless
_exptl_crystal_density_diffrn 1.406
_exptl_crystal_description Block
_exptl_crystal_F_000 4280
_exptl_crystal_size_max 0.23
_exptl_crystal_size_mid 0.15
_exptl_crystal_size_min 0.10
_refine_diff_density_max 0.317
_refine_diff_density_min -0.235
_refine_diff_density_rms 0.039
_refine_ls_abs_structure_details '(Flack, 1983)'
_refine_ls_abs_structure_Flack 0.00(6)
_refine_ls_extinction_coef 0.00010(4)
_refine_ls_extinction_expression Fc^*^=kFc[1+0.001xFc^2^\l^3^/sin(2\q)]^-1/4^
_refine_ls_extinction_method SHELXL
_refine_ls_goodness_of_fit_ref 1.028
_refine_ls_hydrogen_treatment constr
_refine_ls_matrix_type full
_refine_ls_number_parameters 705
_refine_ls_number_reflns 8025
_refine_ls_number_restraints 90
_refine_ls_restrained_S_all 1.064
_refine_ls_R_factor_all 0.0487
_refine_ls_R_factor_gt 0.0458
_refine_ls_shift/su_max 0.000
_refine_ls_shift/su_mean 0.000
_refine_ls_structure_factor_coef Fsqd
_refine_ls_weighting_details 'w=1/[\s^2^(Fo^2^)+(0.096P)^2^+1.41P] where P=(Fo^2^+2Fc^2^)/3'
_refine_ls_weighting_scheme calc
_refine_ls_wR_factor_gt 0.1316
_refine_ls_wR_factor_ref 0.1358
_reflns_number_gt 7474
_reflns_number_total 8025
_reflns_threshold_expression I>2\s(I)
_cod_data_source_file jo302448h_si_002_5.cif
_cod_data_source_block 11-103-[(26IO)4_OC]
_cod_original_cell_volume 9876.84(10)
_cod_database_code 4028020

loop_
_symmetry_equiv_pos_as_xyz
'x, y, z'
'-x, -y, z'
'y, -x, -z'
'-y, x, -z'
'-x+1/2, y+1/2, -z+1/2'
'x+1/2, -y+1/2, -z+1/2'
'-y+1/2, -x+1/2, z+1/2'
'y+1/2, x+1/2, z+1/2'

loop_
_atom_site_label
_atom_site_type_symbol
_atom_site_fract_x
_atom_site_fract_y
_atom_site_fract_z
_atom_site_U_iso_or_equiv
_atom_site_adp_type
_atom_site_occupancy
_atom_site_symmetry_multiplicity
_atom_site_calc_flag
_atom_site_refinement_flags
_atom_site_disorder_assembly
_atom_site_disorder_group
O1 O -0.17187(9) 0.61417(11) -0.13915(13) 0.0798(6) Uani 1 1 d . . .
C1 C -0.11953(11) 0.61768(12) -0.13166(14) 0.0559(6) Uani 1 1 d . . .
N1 N -0.09375(10) 0.59439(10) -0.07209(11) 0.0560(5) Uani 1 1 d . . .
O2 O -0.13941(14) 0.57682(14) 0.03290(12) 0.1047(10) Uani 1 1 d . . .
C2 C -0.13021(13) 0.55941(14) -0.02536(15) 0.0660(7) Uani 1 1 d . . .
O3 O 0.10777(11) 0.66786(9) -0.17807(13) 0.0756(6) Uani 1 1 d . . .
C3 C 0.11521(11) 0.61590(11) -0.18429(14) 0.0542(6) Uani 1 1 d . . .
N2 N 0.09331(9) 0.58602(9) -0.24281(11) 0.0531(5) Uani 1 1 d . . .
O4 O 0.07092(12) 0.62271(13) -0.35142(11) 0.0912(8) Uani 1 1 d . . .
C4 C 0.05713(12) 0.61925(12) -0.29061(13) 0.0576(6) Uani 1 1 d . . .
C11 C 0.00239(12) 0.64528(11) -0.26286(12) 0.0523(5) Uani 1 1 d . . .
C12 C -0.02730(11) 0.62235(10) -0.20535(13) 0.0495(5) Uani 1 1 d . . .
H12 H -0.0106 0.5921 -0.1794 0.059 Uiso 1 1 calc R . .
C13 C -0.08176(11) 0.64457(11) -0.18663(13) 0.0516(5) Uani 1 1 d . . .
C14 C -0.10529(13) 0.69109(13) -0.22434(16) 0.0630(7) Uani 1 1 d . . .
H14 H -0.1420 0.7058 -0.2122 0.076 Uiso 1 1 calc R . .
C15 C -0.07501(15) 0.71573(14) -0.27930(18) 0.0718(8) Uani 1 1 d . . .
H15 H -0.0903 0.7482 -0.3026 0.086 Uiso 1 1 calc R . .
C16 C -0.02202(14) 0.69244(13) -0.29984(15) 0.0647(7) Uani 1 1 d . . .
H16 H -0.0024 0.7081 -0.3384 0.078 Uiso 1 1 calc R . .
C11A C -0.03953(11) 0.61334(11) -0.04238(13) 0.0519(6) Uani 1 1 d . . .
N12A N -0.01114(13) 0.57066(11) -0.00955(13) 0.0707(6) Uani 1 1 d . . .
C13A C 0.03861(16) 0.58575(16) 0.02036(18) 0.0789(9) Uani 1 1 d . . .
H13A H 0.0600 0.5574 0.0445 0.095 Uiso 1 1 calc R . .
C14A C 0.05972(14) 0.64120(18) 0.01711(17) 0.0766(9) Uani 1 1 d . . .
H14A H 0.0952 0.6514 0.0380 0.092 Uiso 1 1 calc R . .
C15A C 0.02609(15) 0.68197(15) -0.01863(18) 0.0748(8) Uani 1 1 d . . .
H15A H 0.0399 0.7203 -0.0222 0.090 Uiso 1 1 calc R . .
N16A N -0.02511(11) 0.66876(10) -0.04817(12) 0.0612(5) Uani 1 1 d . . .
C21 C -0.15198(11) 0.50266(12) -0.05257(12) 0.0532(6) Uani 1 1 d . . .
C22 C -0.12711(10) 0.47521(11) -0.11012(13) 0.0507(5) Uani 1 1 d . . .
H22 H -0.0985 0.4944 -0.1363 0.061 Uiso 1 1 calc R . .
C23 C -0.14490(11) 0.41890(11) -0.12880(13) 0.0510(5) Uani 1 1 d . . .
C24 C -0.18874(12) 0.39150(12) -0.09019(15) 0.0604(6) Uani 1 1 d . . .
H24 H -0.2006 0.3538 -0.1023 0.072 Uiso 1 1 calc R . .
C25 C -0.21501(12) 0.41957(14) -0.03410(15) 0.0646(7) Uani 1 1 d . . .
H25 H -0.2453 0.4013 -0.0097 0.077 Uiso 1 1 calc R . .
C26 C -0.19622(12) 0.47451(13) -0.01433(14) 0.0600(6) Uani 1 1 d . . .
H26 H -0.2129 0.4929 0.0244 0.072 Uiso 1 1 calc R . .
C21A C 0.12406(11) 0.53793(11) -0.27440(12) 0.0520(6) Uani 1 1 d . . .
N22A N 0.08986(13) 0.49597(12) -0.29814(14) 0.0744(7) Uani 1 1 d . . .
C23A C 0.1189(2) 0.45233(14) -0.33208(18) 0.0890(12) Uani 1 1 d . . .
H23A H 0.0975 0.4212 -0.3506 0.107 Uiso 1 1 calc R . .
C24A C 0.1782(2) 0.45257(19) -0.3399(2) 0.0938(12) Uani 1 1 d . . .
H24A H 0.1975 0.4229 -0.3642 0.113 Uiso 1 1 calc R . .
C25A C 0.20796(19) 0.4978(2) -0.3109(2) 0.0990(13) Uani 1 1 d . . .
H25A H 0.2487 0.4980 -0.3140 0.119 Uiso 1 1 calc R . .
N26A N 0.18117(11) 0.54236(14) -0.27785(14) 0.0774(7) Uani 1 1 d . . .
O1C O 0.35716(9) 0.64599(10) -0.00643(12) 0.0695(5) Uani 1 1 d . . .
C1C C 0.40992(12) 0.64089(10) -0.01516(13) 0.0513(5) Uani 1 1 d . . .
N1C N 0.43032(10) 0.61668(9) -0.07714(10) 0.0530(5) Uani 1 1 d . . .
O2C O 0.37777(15) 0.62291(12) -0.17909(13) 0.1046(10) Uani 1 1 d . . .
C2C C 0.38540(14) 0.59547(12) -0.12623(14) 0.0625(7) Uani 1 1 d . . .
C11C C 0.54058(11) 0.64473(11) 0.10891(12) 0.0501(5) Uani 1 1 d . . .
C12C C 0.50521(11) 0.62852(11) 0.05267(12) 0.0490(5) Uani 1 1 d . . .
H12C H 0.5167 0.5982 0.0230 0.059 Uiso 1 1 calc R . .
C13C C 0.45267(11) 0.65775(10) 0.04086(12) 0.0466(5) Uani 1 1 d . . .
C14C C 0.43513(13) 0.70238(11) 0.08628(14) 0.0562(6) Uani 1 1 d . . .
H14C H 0.3995 0.7213 0.0792 0.067 Uiso 1 1 calc R . .
C15C C 0.47066(13) 0.71849(11) 0.14183(14) 0.0586(6) Uani 1 1 d . . .
H15C H 0.4589 0.7485 0.1718 0.070 Uiso 1 1 calc R . .
C16C C 0.52304(13) 0.69051(12) 0.15316(13) 0.0560(6) Uani 1 1 d . . .
H16C H 0.5470 0.7020 0.1903 0.067 Uiso 1 1 calc R . .
C21C C 0.48635(13) 0.62402(12) -0.10787(13) 0.0571(6) Uani 1 1 d . . .
N22C N 0.50332(18) 0.57718(13) -0.14361(14) 0.0916(10) Uani 1 1 d . . .
C23C C 0.5550(3) 0.5823(3) -0.1748(2) 0.121(2) Uani 1 1 d . . .
H23C H 0.5694 0.5507 -0.2005 0.146 Uiso 1 1 calc R . .
C24C C 0.5877(2) 0.6318(4) -0.1709(2) 0.127(2) Uani 1 1 d . . .
H24C H 0.6236 0.6348 -0.1939 0.153 Uiso 1 1 calc R . .
C25C C 0.56603(17) 0.6771(3) -0.1319(2) 0.1021(14) Uani 1 1 d . . .
H25C H 0.5886 0.7109 -0.1269 0.123 Uiso 1 1 calc R . .
N26C N 0.51338(12) 0.67489(13) -0.10054(13) 0.0713(7) Uani 1 1 d . . .
O1O O 0.30516(10) 0.48380(13) 0.53279(16) 0.0946(8) Uani 1 1 d . . .
C1O C 0.34885(12) 0.45381(13) 0.53175(16) 0.0618(6) Uani 1 1 d . . .
N1O N 0.38759(10) 0.45454(10) 0.58935(11) 0.0575(5) Uani 1 1 d . . .
O2O O 0.37424(13) 0.49002(11) 0.70035(11) 0.0877(7) Uani 1 1 d . . .
C2O C 0.38021(12) 0.50101(13) 0.63916(14) 0.0591(6) Uani 1 1 d . . .
C11O C 0.43819(12) 0.38279(12) 0.38833(14) 0.0574(6) Uani 1 1 d . . .
C12O C 0.42406(11) 0.41187(11) 0.45034(12) 0.0515(5) Uani 1 1 d . . .
H12O H 0.4537 0.4269 0.4787 0.062 Uiso 1 1 calc R . .
C13O C 0.36594(12) 0.41856(12) 0.47001(15) 0.0583(6) Uani 1 1 d . . .
C14O C 0.32182(13) 0.39542(16) 0.42798(19) 0.0759(9) Uani 1 1 d . . .
H14O H 0.2826 0.4006 0.4402 0.091 Uiso 1 1 calc R . .
C15O C 0.33618(15) 0.36507(18) 0.3687(2) 0.0862(10) Uani 1 1 d . . .
H15O H 0.3065 0.3483 0.3418 0.103 Uiso 1 1 calc R . .
C16O C 0.39360(14) 0.35880(15) 0.34793(17) 0.0726(8) Uani 1 1 d . . .
H16O H 0.4025 0.3385 0.3069 0.087 Uiso 1 1 calc R . .
C21O C 0.41118(14) 0.40066(12) 0.61472(14) 0.0620(7) Uani 1 1 d . . .
N22O N 0.46157(13) 0.40478(12) 0.64654(14) 0.0753(7) Uani 1 1 d . . .
C23O C 0.48252(19) 0.35321(19) 0.67075(19) 0.0917(12) Uani 1 1 d . . .
H23O H 0.5175 0.3532 0.6960 0.110 Uiso 1 1 calc R . .
C24O C 0.4548(3) 0.30143(18) 0.6598(2) 0.1028(14) Uani 1 1 d . . .
H24O H 0.4707 0.2661 0.6752 0.123 Uiso 1 1 calc R . .
C25O C 0.4030(2) 0.30355(17) 0.6255(2) 0.1014(13) Uani 1 1 d . . .
H25O H 0.3828 0.2687 0.6175 0.122 Uiso 1 1 calc R . .
N26O N 0.37997(15) 0.35323(12) 0.60295(17) 0.0855(8) Uani 1 1 d . . .
Cl1S Cl 0.26920(18) 0.7023(2) 0.7826(2) 0.1760(17) Uani 0.50 1 d PDU A 1
Cl2S Cl 0.1982(4) 0.7171(5) 0.6642(7) 0.320(5) Uani 0.50 1 d PDU A 1
Cl3S Cl 0.22895(19) 0.8184(2) 0.7591(5) 0.240(3) Uani 0.50 1 d PDU A 1
C1S C 0.2156(6) 0.7415(6) 0.7455(10) 0.181(7) Uani 0.50 1 d PD A 1
H1S H 0.1808 0.7329 0.7740 0.217 Uiso 0.50 1 calc PR A 1
Cl1T Cl 0.2718(8) 0.7618(5) 0.3526(9) 0.417(8) Uani 0.50 1 d PDU B 2
C1T C 0.269(3) 0.757(2) 0.4393(17) 0.46(2) Uani 0.50 1 d PDU B 2
H1T1 H 0.2497 0.7933 0.4538 0.550 Uiso 0.50 1 calc PR B 2
H1T2 H 0.3098 0.7617 0.4541 0.550 Uiso 0.50 1 calc PR B 2
Cl2T Cl 0.2399(4) 0.7018(5) 0.4967(5) 0.306(5) Uani 0.50 1 d PDU B 2
Cl3T Cl 0.3017(7) 0.8038(6) 0.4746(11) 0.441(8) Uani 0.50 1 d PDU C 3
C2T C 0.2600(11) 0.7534(10) 0.5056(14) 0.271(8) Uani 0.50 1 d PDU C 3
H2T1 H 0.2233 0.7561 0.4798 0.325 Uiso 0.50 1 calc PR C 3
H2T2 H 0.2777 0.7163 0.4923 0.325 Uiso 0.50 1 calc PR C 3
Cl4T Cl 0.2428(7) 0.7476(7) 0.5858(9) 0.421(7) Uani 0.50 1 d PDU C 3

loop_
_atom_site_aniso_label
_atom_site_aniso_U_11
_atom_site_aniso_U_22
_atom_site_aniso_U_33
_atom_site_aniso_U_23
_atom_site_aniso_U_13
_atom_site_aniso_U_12
O1 0.0516(11) 0.0977(16) 0.0902(15) 0.0181(12) -0.0029(10) -0.0067(10)
C1 0.0505(14) 0.0576(14) 0.0597(15) -0.0010(11) -0.0012(11) 0.0002(11)
N1 0.0592(12) 0.0597(12) 0.0492(11) -0.0028(9) 0.0013(9) -0.0062(10)
O2 0.134(2) 0.119(2) 0.0614(14) -0.0280(14) 0.0285(14) -0.0462(18)
C2 0.0708(17) 0.0774(18) 0.0499(15) -0.0026(13) 0.0072(12) -0.0123(14)
O3 0.0913(15) 0.0506(11) 0.0849(14) -0.0090(10) -0.0155(11) 0.0009(10)
C3 0.0555(13) 0.0522(14) 0.0548(14) -0.0100(11) 0.0042(11) -0.0029(11)
N2 0.0576(12) 0.0546(11) 0.0472(11) -0.0055(9) 0.0046(9) 0.0039(9)
O4 0.1064(17) 0.1156(19) 0.0517(12) 0.0124(12) 0.0194(12) 0.0377(15)
C4 0.0667(15) 0.0598(14) 0.0463(14) -0.0011(11) 0.0049(12) 0.0056(12)
C11 0.0626(14) 0.0490(12) 0.0453(12) -0.0023(10) -0.0019(11) 0.0002(11)
C12 0.0571(13) 0.0466(12) 0.0447(12) 0.0001(10) -0.0053(10) 0.0009(10)
C13 0.0530(13) 0.0492(12) 0.0527(13) -0.0027(10) -0.0050(10) 0.0000(10)
C14 0.0604(15) 0.0591(15) 0.0694(17) 0.0010(13) -0.0047(13) 0.0073(12)
C15 0.0785(19) 0.0640(17) 0.0728(18) 0.0180(14) -0.0023(15) 0.0158(15)
C16 0.0765(18) 0.0585(15) 0.0592(15) 0.0120(13) 0.0016(13) 0.0017(13)
C11A 0.0582(14) 0.0514(13) 0.0461(12) -0.0069(10) 0.0026(10) 0.0062(11)
N12A 0.0888(18) 0.0624(14) 0.0609(13) -0.0036(11) -0.0116(13) 0.0137(12)
C13A 0.085(2) 0.090(2) 0.0621(17) -0.0091(16) -0.0104(16) 0.0297(19)
C14A 0.0562(16) 0.111(3) 0.0622(17) -0.0120(17) -0.0047(13) 0.0090(16)
C15A 0.078(2) 0.078(2) 0.0680(18) -0.0083(15) 0.0043(15) -0.0188(16)
N16A 0.0665(13) 0.0555(12) 0.0616(13) -0.0037(10) -0.0051(10) -0.0043(10)
C21 0.0533(13) 0.0649(14) 0.0414(11) 0.0068(11) 0.0008(10) 0.0001(12)
C22 0.0487(12) 0.0582(13) 0.0452(12) 0.0109(10) -0.0018(10) -0.0053(10)
C23 0.0505(12) 0.0559(13) 0.0466(12) 0.0115(10) -0.0028(10) -0.0020(11)
C24 0.0594(15) 0.0569(15) 0.0648(16) 0.0140(12) -0.0023(12) -0.0056(12)
C25 0.0557(14) 0.0771(18) 0.0609(16) 0.0185(14) 0.0097(12) -0.0078(13)
C26 0.0564(14) 0.0733(17) 0.0504(13) 0.0129(12) 0.0083(11) 0.0008(13)
C21A 0.0594(14) 0.0564(14) 0.0402(12) -0.0007(10) 0.0059(10) 0.0041(11)
N22A 0.0897(17) 0.0650(14) 0.0684(14) -0.0145(12) 0.0138(13) -0.0137(13)
C23A 0.148(4) 0.0554(16) 0.0636(19) -0.0086(14) 0.015(2) -0.011(2)
C24A 0.124(3) 0.089(2) 0.068(2) -0.0086(19) 0.015(2) 0.041(2)
C25A 0.083(2) 0.137(4) 0.077(2) -0.023(2) 0.0029(18) 0.042(2)
N26A 0.0605(15) 0.105(2) 0.0664(15) -0.0231(14) 0.0058(11) 0.0093(13)
O1C 0.0568(11) 0.0779(13) 0.0739(12) -0.0163(10) -0.0055(9) 0.0066(9)
C1C 0.0588(15) 0.0455(12) 0.0497(13) -0.0008(10) -0.0008(11) -0.0007(10)
N1C 0.0636(12) 0.0528(11) 0.0425(10) -0.0035(8) -0.0023(9) -0.0051(9)
O2C 0.160(3) 0.0872(16) 0.0669(13) 0.0266(12) -0.0479(16) -0.0413(17)
C2C 0.0831(18) 0.0583(15) 0.0462(13) 0.0013(11) -0.0121(13) 0.0014(13)
C11C 0.0559(13) 0.0552(13) 0.0391(11) -0.0019(10) 0.0025(10) -0.0028(11)
C12C 0.0585(13) 0.0483(12) 0.0402(11) -0.0023(9) 0.0045(10) -0.0017(10)
C13C 0.0543(13) 0.0444(11) 0.0411(11) 0.0007(9) 0.0031(10) -0.0020(10)
C14C 0.0685(16) 0.0465(13) 0.0536(14) -0.0006(10) 0.0051(12) 0.0048(11)
C15C 0.0831(18) 0.0462(13) 0.0465(13) -0.0077(10) 0.0026(12) 0.0036(12)
C16C 0.0709(16) 0.0563(14) 0.0407(12) -0.0047(10) -0.0023(11) -0.0033(12)
C21C 0.0690(16) 0.0642(15) 0.0382(11) 0.0043(11) -0.0011(11) 0.0142(13)
N22C 0.143(3) 0.0711(17) 0.0607(14) 0.0063(13) 0.0285(17) 0.0358(18)
C23C 0.144(4) 0.155(5) 0.065(2) 0.034(3) 0.041(3) 0.090(4)
C24C 0.079(3) 0.240(7) 0.063(2) 0.061(4) 0.022(2) 0.058(4)
C25C 0.066(2) 0.174(4) 0.066(2) 0.029(2) 0.0039(17) -0.018(2)
N26C 0.0661(15) 0.0891(18) 0.0586(13) 0.0026(12) 0.0019(11) -0.0124(13)
O1O 0.0583(12) 0.1106(19) 0.1150(19) -0.0267(16) -0.0079(12) 0.0202(12)
C1O 0.0510(14) 0.0645(15) 0.0700(17) -0.0004(13) 0.0071(12) 0.0003(12)
N1O 0.0674(13) 0.0528(11) 0.0524(12) 0.0040(9) 0.0117(10) 0.0037(10)
O2O 0.126(2) 0.0878(15) 0.0491(11) 0.0108(10) 0.0269(12) 0.0339(14)
C2O 0.0623(15) 0.0652(15) 0.0499(14) 0.0060(12) 0.0149(11) 0.0156(13)
C11O 0.0603(14) 0.0623(15) 0.0496(13) -0.0042(12) -0.0014(11) -0.0112(12)
C12O 0.0512(13) 0.0545(13) 0.0487(13) -0.0012(10) -0.0032(10) -0.0067(10)
C13O 0.0548(14) 0.0573(14) 0.0627(15) 0.0034(12) 0.0024(12) -0.0042(11)
C14O 0.0484(14) 0.088(2) 0.091(2) -0.0063(18) -0.0037(14) -0.0103(14)
C15O 0.0661(19) 0.102(3) 0.090(2) -0.022(2) -0.0202(17) -0.0180(17)
C16O 0.0709(18) 0.085(2) 0.0622(16) -0.0163(15) -0.0074(14) -0.0142(15)
C21O 0.0729(18) 0.0602(16) 0.0528(14) 0.0110(12) 0.0211(13) 0.0113(13)
N22O 0.0796(17) 0.0800(17) 0.0664(15) 0.0131(13) 0.0165(13) 0.0228(14)
C23O 0.103(3) 0.102(3) 0.070(2) 0.0172(19) 0.0214(19) 0.043(2)
C24O 0.147(4) 0.069(2) 0.092(3) 0.021(2) 0.033(3) 0.040(3)
C25O 0.140(4) 0.062(2) 0.103(3) 0.0243(19) 0.028(3) 0.010(2)
N26O 0.108(2) 0.0581(14) 0.0901(19) 0.0139(13) 0.0231(17) -0.0028(15)
Cl1S 0.156(3) 0.191(3) 0.181(3) 0.078(3) 0.060(3) 0.038(3)
Cl2S 0.226(7) 0.399(12) 0.335(11) 0.080(10) -0.025(8) 0.072(7)
Cl3S 0.132(3) 0.174(4) 0.413(10) 0.094(5) 0.025(4) 0.008(2)
C1S 0.150(12) 0.154(12) 0.238(18) 0.076(12) 0.083(13) 0.032(9)
Cl1T 0.522(18) 0.262(9) 0.468(16) 0.100(11) 0.009(16) 0.055(10)
C1T 0.46(3) 0.45(3) 0.47(2) 0.01(2) 0.01(3) -0.04(3)
Cl2T 0.227(7) 0.402(13) 0.290(8) -0.037(8) -0.072(6) 0.101(8)
Cl3T 0.408(16) 0.361(14) 0.555(17) -0.156(13) 0.011(14) 0.018(10)
C2T 0.206(16) 0.229(15) 0.377(18) -0.173(15) -0.120(15) 0.098(11)
Cl4T 0.377(14) 0.449(16) 0.437(14) -0.047(13) -0.105(12) 0.194(12)

loop_
_atom_type_symbol
_atom_type_description
_atom_type_scat_dispersion_real
_atom_type_scat_dispersion_imag
_atom_type_scat_source
C C 0.0181 0.0091 'International Tables Vol C Tables 4.2.6.8 and 6.1.1.4'
H H 0.0000 0.0000 'International Tables Vol C Tables 4.2.6.8 and 6.1.1.4'
N N 0.0311 0.0180 'International Tables Vol C Tables 4.2.6.8 and 6.1.1.4'
O O 0.0492 0.0322 'International Tables Vol C Tables 4.2.6.8 and 6.1.1.4'
Cl Cl 0.3639 0.7018 'International Tables Vol C Tables 4.2.6.8 and 6.1.1.4'

loop_
_geom_angle_atom_site_label_1
_geom_angle_atom_site_label_2
_geom_angle_atom_site_label_3
_geom_angle
_geom_angle_site_symmetry_1
_geom_angle_site_symmetry_3
O1 C1 N1 119.5(3) . .
O1 C1 C13 121.2(3) . .
N1 C1 C13 119.3(2) . .
C1 N1 C11A 125.2(2) . .
C1 N1 C2 118.0(2) . .
C11A N1 C2 114.7(2) . .
O2 C2 N1 119.0(3) . .
O2 C2 C21 123.8(3) . .
N1 C2 C21 117.2(2) . .
O3 C3 N2 120.5(3) . .
O3 C3 C23 121.4(2) . 2_565
N2 C3 C23 118.0(2) . 2_565
C3 N2 C21A 122.2(2) . .
C3 N2 C4 116.8(2) . .
C21A N2 C4 114.6(2) . .
O4 C4 N2 119.5(2) . .
O4 C4 C11 122.6(3) . .
N2 C4 C11 117.9(2) . .
C12 C11 C16 119.4(2) . .
C12 C11 C4 122.8(2) . .
C16 C11 C4 117.6(2) . .
C13 C12 C11 120.1(2) . .
C13 C12 H12 120.0 . .
C11 C12 H12 120.0 . .
C12 C13 C14 119.4(2) . .
C12 C13 C1 123.2(2) . .
C14 C13 C1 117.1(2) . .
C15 C14 C13 120.8(3) . .
C15 C14 H14 119.6 . .
C13 C14 H14 119.6 . .
C14 C15 C16 120.0(3) . .
C14 C15 H15 120.0 . .
C16 C15 H15 120.0 . .
C15 C16 C11 120.1(3) . .
C15 C16 H16 119.9 . .
C11 C16 H16 119.9 . .
N16A C11A N12A 128.7(3) . .
N16A C11A N1 118.4(2) . .
N12A C11A N1 112.8(2) . .
C13A N12A C11A 115.7(3) . .
N12A C13A C14A 122.1(3) . .
N12A C13A H13A 119.0 . .
C14A C13A H13A 119.0 . .
C13A C14A C15A 116.9(3) . .
C13A C14A H14A 121.5 . .
C15A C14A H14A 121.5 . .
N16A C15A C14A 122.8(3) . .
N16A C15A H15A 118.6 . .
C14A C15A H15A 118.6 . .
C11A N16A C15A 113.8(3) . .
C22 C21 C26 120.0(3) . .
C22 C21 C2 122.4(2) . .
C26 C21 C2 117.4(2) . .
C21 C22 C23 120.0(2) . .
C21 C22 H22 120.0 . .
C23 C22 H22 120.0 . .
C24 C23 C22 119.3(2) . .
C24 C23 C3 117.7(2) . 2_565
C22 C23 C3 122.8(2) . 2_565
C25 C24 C23 120.9(3) . .
C25 C24 H24 119.6 . .
C23 C24 H24 119.6 . .
C26 C25 C24 119.9(2) . .
C26 C25 H25 120.1 . .
C24 C25 H25 120.1 . .
C25 C26 C21 119.9(3) . .
C25 C26 H26 120.0 . .
C21 C26 H26 120.0 . .
N26A C21A N22A 129.0(3) . .
N26A C21A N2 116.7(2) . .
N22A C21A N2 114.3(2) . .
C21A N22A C23A 114.1(3) . .
N22A C23A C24A 122.2(4) . .
N22A C23A H23A 118.9 . .
C24A C23A H23A 118.9 . .
C25A C24A C23A 117.2(3) . .
C25A C24A H24A 121.4 . .
C23A C24A H24A 121.4 . .
N26A C25A C24A 122.7(4) . .
N26A C25A H25A 118.6 . .
C24A C25A H25A 118.6 . .
C21A N26A C25A 114.7(3) . .
O1C C1C N1C 119.1(2) . .
O1C C1C C13C 121.4(2) . .
N1C C1C C13C 119.5(2) . .
C1C N1C C21C 127.5(2) . .
C1C N1C C2C 116.1(2) . .
C21C N1C C2C 113.9(2) . .
O2C C2C C11C 124.5(3) . 4_655
O2C C2C N1C 117.7(3) . .
C11C C2C N1C 117.7(2) 4_655 .
C12C C11C C16C 119.7(2) . .
C12C C11C C2C 123.0(2) . 3_565
C16C C11C C2C 117.3(2) . 3_565
C13C C12C C11C 119.8(2) . .
C13C C12C H12C 120.1 . .
C11C C12C H12C 120.1 . .
C12C C13C C14C 119.8(2) . .
C12C C13C C1C 123.7(2) . .
C14C C13C C1C 116.3(2) . .
C15C C14C C13C 120.0(3) . .
C15C C14C H14C 120.0 . .
C13C C14C H14C 120.0 . .
C16C C15C C14C 120.5(2) . .
C16C C15C H15C 119.8 . .
C14C C15C H15C 119.8 . .
C15C C16C C11C 120.1(2) . .
C15C C16C H16C 120.0 . .
C11C C16C H16C 120.0 . .
N26C C21C N22C 128.8(3) . .
N26C C21C N1C 118.8(2) . .
N22C C21C N1C 112.4(3) . .
C21C N22C C23C 114.8(4) . .
N22C C23C C24C 122.6(5) . .
N22C C23C H23C 118.7 . .
C24C C23C H23C 118.7 . .
C23C C24C C25C 117.4(4) . .
C23C C24C H24C 121.3 . .
C25C C24C H24C 121.3 . .
N26C C25C C24C 122.5(5) . .
N26C C25C H25C 118.7 . .
C24C C25C H25C 118.7 . .
C21C N26C C25C 113.8(4) . .
O1O C1O N1O 119.8(3) . .
O1O C1O C13O 122.6(3) . .
N1O C1O C13O 117.5(2) . .
C1O N1O C21O 119.4(2) . .
C1O N1O C2O 116.8(2) . .
C21O N1O C2O 117.2(2) . .
O2O C2O N1O 120.2(3) . .
O2O C2O C11O 122.9(3) . 3_566
N1O C2O C11O 116.9(2) . 3_566
C16O C11O C12O 119.3(3) . .
C16O C11O C2O 118.3(2) . 4_656
C12O C11O C2O 122.3(2) . 4_656
C13O C12O C11O 120.2(2) . .
C13O C12O H12O 119.9 . .
C11O C12O H12O 119.9 . .
C12O C13O C14O 119.7(3) . .
C12O C13O C1O 121.9(2) . .
C14O C13O C1O 118.3(3) . .
C15O C14O C13O 119.7(3) . .
C15O C14O H14O 120.1 . .
C13O C14O H14O 120.1 . .
C14O C15O C16O 121.3(3) . .
C14O C15O H15O 119.4 . .
C16O C15O H15O 119.4 . .
C15O C16O C11O 119.8(3) . .
C15O C16O H16O 120.1 . .
C11O C16O H16O 120.1 . .
N22O C21O N26O 128.1(3) . .
N22O C21O N1O 115.4(3) . .
N26O C21O N1O 116.6(3) . .
C21O N22O C23O 114.1(3) . .
N22O C23O C24O 122.8(4) . .
N22O C23O H23O 118.6 . .
C24O C23O H23O 118.6 . .
C25O C24O C23O 116.8(4) . .
C25O C24O H24O 121.6 . .
C23O C24O H24O 121.6 . .
N26O C25O C24O 122.5(4) . .
N26O C25O H25O 118.8 . .
C24O C25O H25O 118.8 . .
C21O N26O C25O 115.8(4) . .
Cl1S C1S Cl2S 112.5(9) . .
Cl1S C1S Cl3S 109.8(10) . .
Cl2S C1S Cl3S 119.4(10) . .
Cl1S C1S H1S 104.6 . .
Cl2S C1S H1S 104.6 . .
Cl3S C1S H1S 104.6 . .
Cl1T C1T Cl2T 131(3) . .
Cl1T C1T H1T1 104.4 . .
Cl2T C1T H1T1 104.4 . .
Cl1T C1T H1T2 104.4 . .
Cl2T C1T H1T2 104.4 . .
H1T1 C1T H1T2 105.6 . .
Cl4T C2T Cl3T 124.2(18) . .
Cl4T C2T H2T1 106.3 . .
Cl3T C2T H2T1 106.3 . .
Cl4T C2T H2T2 106.3 . .
Cl3T C2T H2T2 106.3 . .
H2T1 C2T H2T2 106.4 . .

loop_
_geom_bond_atom_site_label_1
_geom_bond_atom_site_label_2
_geom_bond_distance
_geom_bond_site_symmetry_2
O1 C1 1.204(3) .
C1 N1 1.383(4) .
C1 C13 1.487(4) .
N1 C11A 1.426(3) .
N1 C2 1.455(4) .
O2 C2 1.196(4) .
C2 C21 1.478(4) .
O3 C3 1.202(3) .
C3 N2 1.397(3) .
C3 C23 1.484(4) 2_565
N2 C21A 1.433(3) .
N2 C4 1.442(4) .
O4 C4 1.202(3) .
C4 C11 1.478(4) .
C11 C12 1.388(4) .
C11 C16 1.400(4) .
C12 C13 1.387(4) .
C12 H12 0.9300 .
C13 C14 1.388(4) .
C14 C15 1.373(4) .
C14 H14 0.9300 .
C15 C16 1.375(4) .
C15 H15 0.9300 .
C16 H16 0.9300 .
C11A N16A 1.309(4) .
C11A N12A 1.325(4) .
N12A C13A 1.314(5) .
C13A C14A 1.353(5) .
C13A H13A 0.9300 .
C14A C15A 1.383(5) .
C14A H14A 0.9300 .
C15A N16A 1.329(4) .
C15A H15A 0.9300 .
C21 C22 1.383(4) .
C21 C26 1.399(4) .
C22 C23 1.392(4) .
C22 H22 0.9300 .
C23 C24 1.388(4) .
C23 C3 1.484(4) 2_565
C24 C25 1.381(4) .
C24 H24 0.9300 .
C25 C26 1.375(4) .
C25 H25 0.9300 .
C26 H26 0.9300 .
C21A N26A 1.307(4) .
C21A N22A 1.313(4) .
N22A C23A 1.357(5) .
C23A C24A 1.360(6) .
C23A H23A 0.9300 .
C24A C25A 1.351(7) .
C24A H24A 0.9300 .
C25A N26A 1.342(5) .
C25A H25A 0.9300 .
O1C C1C 1.219(3) .
C1C N1C 1.383(3) .
C1C C13C 1.494(4) .
N1C C21C 1.414(4) .
N1C C2C 1.467(4) .
O2C C2C 1.197(4) .
C2C C11C 1.464(4) 4_655
C11C C12C 1.390(3) .
C11C C16C 1.399(4) .
C11C C2C 1.464(4) 3_565
C12C C13C 1.388(4) .
C12C H12C 0.9300 .
C13C C14C 1.393(3) .
C14C C15C 1.381(4) .
C14C H14C 0.9300 .
C15C C16C 1.370(4) .
C15C H15C 0.9300 .
C16C H16C 0.9300 .
C21C N26C 1.320(4) .
C21C N22C 1.323(4) .
N22C C23C 1.324(7) .
C23C C24C 1.353(9) .
C23C H23C 0.9300 .
C24C C25C 1.364(8) .
C24C H24C 0.9300 .
C25C N26C 1.341(5) .
C25C H25C 0.9300 .
O1O C1O 1.207(4) .
C1O N1O 1.407(4) .
C1O C13O 1.475(4) .
N1O C21O 1.424(4) .
N1O C2O 1.431(4) .
O2O C2O 1.199(3) .
C2O C11O 1.482(4) 3_566
C11O C16O 1.386(4) .
C11O C12O 1.391(4) .
C11O C2O 1.482(4) 4_656
C12O C13O 1.384(4) .
C12O H12O 0.9300 .
C13O C14O 1.389(4) .
C14O C15O 1.363(5) .
C14O H14O 0.9300 .
C15O C16O 1.374(5) .
C15O H15O 0.9300 .
C16O H16O 0.9300 .
C21O N22O 1.301(4) .
C21O N26O 1.313(4) .
N22O C23O 1.349(5) .
C23O C24O 1.354(7) .
C23O H23O 0.9300 .
C24O C25O 1.349(7) .
C24O H24O 0.9300 .
C25O N26O 1.320(5) .
C25O H25O 0.9300 .
Cl1S C1S 1.669(15) .
Cl2S C1S 1.691(19) .
Cl3S C1S 1.797(16) .
C1S H1S 0.9800 .
Cl1T C1T 1.65(3) .
C1T Cl2T 1.80(3) .
C1T H1T1 0.9700 .
C1T H1T2 0.9700 .
Cl3T C2T 1.60(2) .
C2T Cl4T 1.58(2) .
C2T H2T1 0.9700 .
C2T H2T2 0.9700 .

loop_
_geom_hbond_atom_site_label_D
_geom_hbond_atom_site_label_H
_geom_hbond_atom_site_label_A
_geom_hbond_distance_DH
_geom_hbond_distance_HA
_geom_hbond_distance_DA
_geom_hbond_angle_DHA
_geom_hbond_site_symmetry_A
_geom_hbond_publ_flag
C13A H13A O4 0.93 2.46 3.121(4) 128 8_455 yes
C15A H15A O1O 0.93 2.54 3.124(4) 121 8_454 yes
C12C H12C N1C 0.93 2.58 2.909(3) 101 3_565 yes
C15C H15C O1 0.93 2.54 3.159(3) 124 4_665 yes
C23C H23C O2O 0.93 2.46 3.310(6) 151 2_664 yes
C12O H12O N1O 0.93 2.62 2.920(3) 100 4_656 yes
C25O H25O O3 0.93 2.58 3.258(4) 130 5_545 yes
C1S H1S O3 0.98 2.41 3.311(15) 153 1_556 yes

loop_
_geom_torsion_atom_site_label_1
_geom_torsion_atom_site_label_2
_geom_torsion_atom_site_label_3
_geom_torsion_atom_site_label_4
_geom_torsion
_geom_torsion_site_symmetry_1
_geom_torsion_site_symmetry_4
O1 C1 N1 C11A -154.5(3) . .
C13 C1 N1 C11A 27.9(4) . .
O1 C1 N1 C2 8.3(4) . .
C13 C1 N1 C2 -169.4(2) . .
C1 N1 C2 O2 -115.4(4) . .
C11A N1 C2 O2 49.2(4) . .
C1 N1 C2 C21 66.9(3) . .
C11A N1 C2 C21 -128.5(3) . .
O3 C3 N2 C21A 144.4(3) . .
C23 C3 N2 C21A -38.7(3) 2_565 .
O3 C3 N2 C4 -5.9(4) . .
C23 C3 N2 C4 171.0(2) 2_565 .
C3 N2 C4 O4 122.7(3) . .
C21A N2 C4 O4 -29.8(4) . .
C3 N2 C4 C11 -60.4(3) . .
C21A N2 C4 C11 147.1(2) . .
O4 C4 C11 C12 151.0(3) . .
N2 C4 C11 C12 -25.8(4) . .
O4 C4 C11 C16 -24.4(4) . .
N2 C4 C11 C16 158.8(2) . .
C16 C11 C12 C13 2.6(4) . .
C4 C11 C12 C13 -172.7(2) . .
C11 C12 C13 C14 -2.2(4) . .
C11 C12 C13 C1 172.1(2) . .
O1 C1 C13 C12 -140.0(3) . .
N1 C1 C13 C12 37.6(4) . .
O1 C1 C13 C14 34.4(4) . .
N1 C1 C13 C14 -148.0(3) . .
C12 C13 C14 C15 -0.8(4) . .
C1 C13 C14 C15 -175.4(3) . .
C13 C14 C15 C16 3.3(5) . .
C14 C15 C16 C11 -2.8(5) . .
C12 C11 C16 C15 -0.1(4) . .
C4 C11 C16 C15 175.5(3) . .
C1 N1 C11A N16A 32.3(4) . .
C2 N1 C11A N16A -131.0(3) . .
C1 N1 C11A N12A -150.0(2) . .
C2 N1 C11A N12A 46.7(3) . .
N16A C11A N12A C13A -1.1(4) . .
N1 C11A N12A C13A -178.5(3) . .
C11A N12A C13A C14A -0.7(5) . .
N12A C13A C14A C15A 0.8(5) . .
C13A C14A C15A N16A 0.8(5) . .
N12A C11A N16A C15A 2.6(4) . .
N1 C11A N16A C15A 179.8(2) . .
C14A C15A N16A C11A -2.3(4) . .
O2 C2 C21 C22 -159.7(3) . .
N1 C2 C21 C22 17.9(4) . .
O2 C2 C21 C26 15.1(5) . .
N1 C2 C21 C26 -167.3(2) . .
C26 C21 C22 C23 -1.8(4) . .
C2 C21 C22 C23 172.8(2) . .
C21 C22 C23 C24 1.7(3) . .
C21 C22 C23 C3 -172.4(2) . 2_565
C22 C23 C24 C25 0.5(4) . .
C3 C23 C24 C25 174.8(2) 2_565 .
C23 C24 C25 C26 -2.4(4) . .
C24 C25 C26 C21 2.2(4) . .
C22 C21 C26 C25 -0.1(4) . .
C2 C21 C26 C25 -175.0(3) . .
C3 N2 C21A N26A -38.5(3) . .
C4 N2 C21A N26A 112.4(3) . .
C3 N2 C21A N22A 143.7(3) . .
C4 N2 C21A N22A -65.4(3) . .
N26A C21A N22A C23A -1.6(5) . .
N2 C21A N22A C23A 175.9(3) . .
C21A N22A C23A C24A 0.4(5) . .
N22A C23A C24A C25A 1.5(6) . .
C23A C24A C25A N26A -2.5(6) . .
N22A C21A N26A C25A 0.7(5) . .
N2 C21A N26A C25A -176.8(3) . .
C24A C25A N26A C21A 1.5(6) . .
O1C C1C N1C C21C 157.3(3) . .
C13C C1C N1C C21C -25.4(4) . .
O1C C1C N1C C2C -3.7(4) . .
C13C C1C N1C C2C 173.6(2) . .
C1C N1C C2C O2C 108.7(3) . .
C21C N1C C2C O2C -54.8(4) . .
C1C N1C C2C C11C -74.4(3) . 4_655
C21C N1C C2C C11C 122.0(3) . 4_655
C16C C11C C12C C13C -0.2(4) . .
C2C C11C C12C C13C 177.7(2) 3_565 .
C11C C12C C13C C14C -1.3(3) . .
C11C C12C C13C C1C -175.8(2) . .
O1C C1C C13C C12C 145.5(3) . .
N1C C1C C13C C12C -31.8(3) . .
O1C C1C C13C C14C -29.2(3) . .
N1C C1C C13C C14C 153.6(2) . .
C12C C13C C14C C15C 1.6(4) . .
C1C C13C C14C C15C 176.5(2) . .
C13C C14C C15C C16C -0.6(4) . .
C14C C15C C16C C11C -0.9(4) . .
C12C C11C C16C C15C 1.2(4) . .
C2C C11C C16C C15C -176.7(3) 3_565 .
C1C N1C C21C N26C -33.9(4) . .
C2C N1C C21C N26C 127.4(3) . .
C1C N1C C21C N22C 148.7(3) . .
C2C N1C C21C N22C -50.0(3) . .
N26C C21C N22C C23C 1.4(5) . .
N1C C21C N22C C23C 178.5(3) . .
C21C N22C C23C C24C -0.4(6) . .
N22C C23C C24C C25C 1.1(7) . .
C23C C24C C25C N26C -2.7(6) . .
N22C C21C N26C C25C -2.8(5) . .
N1C C21C N26C C25C -179.8(2) . .
C24C C25C N26C C21C 3.4(5) . .
O1O C1O N1O C21O 136.6(3) . .
C13O C1O N1O C21O -47.3(3) . .
O1O C1O N1O C2O -14.1(4) . .
C13O C1O N1O C2O 162.0(2) . .
C1O N1O C2O O2O 126.2(3) . .
C21O N1O C2O O2O -25.1(4) . .
C1O N1O C2O C11O -56.1(3) . 3_566
C21O N1O C2O C11O 152.5(3) . 3_566
C16O C11O C12O C13O -2.3(4) . .
C2O C11O C12O C13O 173.0(3) 4_656 .
C11O C12O C13O C14O 0.8(4) . .
C11O C12O C13O C1O -174.2(3) . .
O1O C1O C13O C12O 142.9(3) . .
N1O C1O C13O C12O -33.1(4) . .
O1O C1O C13O C14O -32.2(5) . .
N1O C1O C13O C14O 151.8(3) . .
C12O C13O C14O C15O 1.6(5) . .
C1O C13O C14O C15O 176.8(3) . .
C13O C14O C15O C16O -2.6(6) . .
C14O C15O C16O C11O 1.1(6) . .
C12O C11O C16O C15O 1.4(5) . .
C2O C11O C16O C15O -174.1(3) 4_656 .
C1O N1O C21O N22O 153.8(2) . .
C2O N1O C21O N22O -55.6(3) . .
C1O N1O C21O N26O -25.8(4) . .
C2O N1O C21O N26O 124.8(3) . .
N26O C21O N22O C23O -1.2(4) . .
N1O C21O N22O C23O 179.2(3) . .
C21O N22O C23O C24O 3.0(5) . .
N22O C23O C24O C25O -2.7(6) . .
C23O C24O C25O N26O 0.4(6) . .
N22O C21O N26O C25O -0.9(5) . .
N1O C21O N26O C25O 178.7(3) . .
C24O C25O N26O C21O 1.3(6) . .
